data_1542430
loop_
_publ_author_name
'Chen, Ying-Hsiao'
'Tang, Kuo-Chun'
'Chen, Yi-Ting'
'Shen, Jiun-Yi'
'Wu, Yu-Sin'
'Liu, Shih-Hung'
'Lee, Chun-Shu'
'Chen, Chang-Hsuan'
'Lai, Tzu-Yu'
'Tung, Shih-Huang'
'Jeng, Ru-Jong'
'Hung, Wen-Yi'
'Jiao, Min'
'Wu, Chung-Chih'
'Chou, Pi-Tai'

_publ_section_title
;
 Insight into the mechanism and outcoupling enhancement of
 excimer-associated white light generation
;
_journal_issue 6
_journal_name_full 'Chem. Sci.'
_journal_page_first 3556
_journal_paper_doi 10.1039/C5SC04902D
_journal_volume 7
_journal_year 2016
_chemical_formula_sum 'C50 H32 N2'
_chemical_formula_weight 660.78
_chemical_name_systematic
; 
 ? 
;
_space_group_IT_number 14
_symmetry_cell_setting monoclinic
_symmetry_space_group_name_Hall '-P 2ybc'
_symmetry_space_group_name_H-M 'P 1 21/c 1'
_atom_sites_solution_hydrogens geom
_atom_sites_solution_primary direct
_atom_sites_solution_secondary difmap
_audit_creation_method SHELXL-97
_audit_update_record
;
2015-07-02 deposited with the CCDC.
2016-02-12 downloaded from the CCDC.
;
_cell_angle_alpha 90.00
_cell_angle_beta 90.411(2)
_cell_angle_gamma 90.00
_cell_formula_units_Z 2
_cell_length_a 12.8317(4)
_cell_length_b 7.8512(3)
_cell_length_c 17.4533(8)
_cell_measurement_reflns_used 10927
_cell_measurement_temperature 295(2)
_cell_measurement_theta_max 25.00
_cell_measurement_theta_min 2.33
_cell_volume 1758.27(12)
_computing_cell_refinement DENZO-SMN
_computing_data_collection 'NONIUS COLLECT'
_computing_data_reduction DENZO-SMN
_computing_molecular_graphics 'Bruker SHELXTL'
_computing_publication_material 'Bruker SHELXTL'
_computing_structure_refinement 'SHELXL-97 (Sheldrick, 1997)'
_computing_structure_solution 'SHELXS-97 (Sheldrick, 1990)'
_diffrn_ambient_temperature 295(2)
_diffrn_measured_fraction_theta_full 0.998
_diffrn_measured_fraction_theta_max 0.998
_diffrn_measurement_device_type 'NONIUS KappaCCD'
_diffrn_measurement_method '\w scans'
_diffrn_radiation_monochromator graphite
_diffrn_radiation_source 'fine-focus sealed tube'
_diffrn_radiation_type MoK\a
_diffrn_radiation_wavelength 0.71073
_diffrn_reflns_av_R_equivalents 0.0794
_diffrn_reflns_av_sigmaI/netI 0.0752
_diffrn_reflns_limit_h_max 15
_diffrn_reflns_limit_h_min -15
_diffrn_reflns_limit_k_max 9
_diffrn_reflns_limit_k_min -8
_diffrn_reflns_limit_l_max 20
_diffrn_reflns_limit_l_min -20
_diffrn_reflns_number 10927
_diffrn_reflns_theta_full 25.00
_diffrn_reflns_theta_max 25.00
_diffrn_reflns_theta_min 2.33
_exptl_absorpt_coefficient_mu 0.072
_exptl_absorpt_correction_T_max 0.998
_exptl_absorpt_correction_T_min 0.961
_exptl_absorpt_correction_type multi-scan
_exptl_crystal_colour colorless
_exptl_crystal_density_diffrn 1.248
_exptl_crystal_density_method 'not measured'
_exptl_crystal_description plate
_exptl_crystal_F_000 692
_exptl_crystal_size_max 0.16
_exptl_crystal_size_mid 0.11
_exptl_crystal_size_min 0.02
_refine_diff_density_max 0.161
_refine_diff_density_min -0.121
_refine_diff_density_rms 0.031
_refine_ls_extinction_method none
_refine_ls_goodness_of_fit_ref 1.017
_refine_ls_hydrogen_treatment constr
_refine_ls_matrix_type full
_refine_ls_number_parameters 235
_refine_ls_number_reflns 3090
_refine_ls_number_restraints 0
_refine_ls_restrained_S_all 1.017
_refine_ls_R_factor_all 0.1489
_refine_ls_R_factor_gt 0.0590
_refine_ls_shift/su_max 0.003
_refine_ls_shift/su_mean 0.001
_refine_ls_structure_factor_coef Fsqd
_refine_ls_weighting_details 'calc w=1/[\s^2^(Fo^2^)+(0.0591P)^2^+0.2078P] where P=(Fo^2^+2Fc^2^)/3'
_refine_ls_weighting_scheme calc
_refine_ls_wR_factor_gt 0.1219
_refine_ls_wR_factor_ref 0.1587
_reflns_number_gt 1482
_reflns_number_total 3090
_reflns_threshold_expression >2sigma(I)
_cod_data_source_file c5sc04902d2.cif
_cod_data_source_block ic16051
_cod_depositor_comments
;
The following automatic conversions were performed:

'_symmetry_cell_setting' value 'Monoclinic' changed to 'monoclinic'
according to
/usr/data/users/saulius/crontab/automatic-downloads/rss-feeds/RSC/lib/dictionaries/cif_core.dic
dictionary named 'cif_core.dic' version 2.4.2 from 2011-04-26.

Automatic conversion script
Id: cif_fix_values 4268 2015-11-12 08:31:59Z antanas 

 Adding full bibliography for 1542430.cif.
;
_cod_original_sg_symbol_H-M P2(1)/c
_cod_database_code 1542430

loop_
_symmetry_equiv_pos_as_xyz
'x, y, z'
'-x, y+1/2, -z+1/2'
'-x, -y, -z'
'x, -y-1/2, z-1/2'

loop_
_atom_site_label
_atom_site_type_symbol
_atom_site_fract_x
_atom_site_fract_y
_atom_site_fract_z
_atom_site_U_iso_or_equiv
_atom_site_adp_type
_atom_site_occupancy
_atom_site_symmetry_multiplicity
_atom_site_calc_flag
_atom_site_refinement_flags
N1 N 0.3146(2) 0.3581(4) 0.17446(19) 0.0863(9) Uani 1 1 d .
C1 C -0.0182(3) 1.1424(4) 0.20217(18) 0.0740(9) Uani 1 1 d .
H1 H -0.0057 1.1511 0.2546 0.089 Uiso 1 1 calc R
C2 C 0.0345(2) 1.0258(4) 0.16042(18) 0.0620(8) Uani 1 1 d .
H2 H 0.0820 0.9546 0.1850 0.074 Uiso 1 1 calc R
C3 C 0.0190(2) 1.0091(3) 0.07961(16) 0.0500(7) Uani 1 1 d .
C4 C 0.0704(2) 0.8852(3) 0.03650(16) 0.0495(7) Uani 1 1 d .
C5 C 0.0528(2) 0.8757(3) -0.04303(16) 0.0513(7) Uani 1 1 d .
C6 C 0.1076(2) 0.7583(4) -0.08994(19) 0.0689(9) Uani 1 1 d .
H6 H 0.1559 0.6854 -0.0672 0.083 Uiso 1 1 calc R
C7 C 0.0917(3) 0.7494(4) -0.16696(19) 0.0774(10) Uani 1 1 d .
H7 H 0.1292 0.6720 -0.1962 0.093 Uiso 1 1 calc R
C8 C 0.1368(2) 0.7532(3) 0.07445(16) 0.0542(7) Uani 1 1 d .
C9 C 0.0976(2) 0.5910(4) 0.08289(17) 0.0642(9) Uani 1 1 d .
H9 H 0.0302 0.5678 0.0661 0.077 Uiso 1 1 calc R
C10 C 0.1560(2) 0.4621(4) 0.11561(18) 0.0707(9) Uani 1 1 d .
H10 H 0.1282 0.3531 0.1199 0.085 Uiso 1 1 calc R
C11 C 0.2543(2) 0.4947(4) 0.1416(2) 0.0721(10) Uani 1 1 d .
C12 C 0.2952(3) 0.6550(4) 0.1347(2) 0.0924(13) Uani 1 1 d .
H12 H 0.3623 0.6775 0.1525 0.111 Uiso 1 1 calc R
C13 C 0.2361(2) 0.7840(4) 0.1012(2) 0.0835(11) Uani 1 1 d .
H13 H 0.2643 0.8927 0.0968 0.100 Uiso 1 1 calc R
C14 C 0.2942(3) 0.2762(4) 0.2448(3) 0.0902(13) Uani 1 1 d .
C15 C 0.2232(3) 0.3167(6) 0.2995(3) 0.1062(15) Uani 1 1 d .
H15 H 0.1762 0.4055 0.2923 0.127 Uiso 1 1 calc R
C16 C 0.2233(3) 0.2207(6) 0.3667(3) 0.1279(18) Uani 1 1 d .
H16 H 0.1773 0.2462 0.4060 0.153 Uiso 1 1 calc R
C17 C 0.2939(5) 0.0845(8) 0.3744(4) 0.141(3) Uani 1 1 d .
H17 H 0.2917 0.0181 0.4185 0.170 Uiso 1 1 calc R
C18 C 0.3640(4) 0.0469(6) 0.3208(4) 0.125(2) Uani 1 1 d .
H18 H 0.4111 -0.0417 0.3284 0.150 Uiso 1 1 calc R
C19 C 0.3661(3) 0.1428(5) 0.2526(3) 0.0974(14) Uani 1 1 d .
C20 C 0.4306(3) 0.1419(4) 0.1851(3) 0.0960(14) Uani 1 1 d .
C21 C 0.5152(4) 0.0441(6) 0.1614(4) 0.135(2) Uani 1 1 d .
H21 H 0.5398 -0.0449 0.1917 0.162 Uiso 1 1 calc R
C22 C 0.5616(5) 0.0810(8) 0.0927(4) 0.148(3) Uani 1 1 d .
H22 H 0.6190 0.0175 0.0773 0.178 Uiso 1 1 calc R
C23 C 0.5250(4) 0.2108(6) 0.0457(3) 0.1280(17) Uani 1 1 d .
H23 H 0.5572 0.2310 -0.0010 0.154 Uiso 1 1 calc R
C24 C 0.4417(3) 0.3101(5) 0.0672(3) 0.1009(14) Uani 1 1 d .
H24 H 0.4165 0.3967 0.0358 0.121 Uiso 1 1 calc R
C25 C 0.3972(3) 0.2761(4) 0.1372(3) 0.0858(12) Uani 1 1 d .

loop_
_atom_site_aniso_label
_atom_site_aniso_U_11
_atom_site_aniso_U_22
_atom_site_aniso_U_33
_atom_site_aniso_U_23
_atom_site_aniso_U_13
_atom_site_aniso_U_12
N1 0.0792(19) 0.0639(18) 0.115(3) 0.0194(19) -0.0300(18) 0.0145(16)
C1 0.103(3) 0.076(2) 0.043(2) -0.0055(18) -0.0029(18) -0.001(2)
C2 0.084(2) 0.0539(18) 0.048(2) 0.0055(16) -0.0091(16) 0.0035(16)
C3 0.0611(17) 0.0458(16) 0.0430(19) 0.0015(14) -0.0041(14) 0.0002(14)
C4 0.0612(17) 0.0411(16) 0.0462(19) 0.0056(14) -0.0061(14) 0.0014(13)
C5 0.0621(17) 0.0458(17) 0.0461(19) 0.0021(14) -0.0009(14) 0.0054(14)
C6 0.083(2) 0.062(2) 0.061(2) -0.0025(17) -0.0064(17) 0.0155(17)
C7 0.099(2) 0.078(2) 0.055(2) -0.0115(18) 0.0009(19) 0.018(2)
C8 0.0639(18) 0.0479(17) 0.0505(18) 0.0049(14) -0.0094(14) 0.0047(14)
C9 0.0659(19) 0.0495(18) 0.077(2) 0.0117(16) -0.0221(16) -0.0001(15)
C10 0.077(2) 0.0475(18) 0.087(3) 0.0150(17) -0.0217(19) -0.0008(16)
C11 0.071(2) 0.052(2) 0.093(3) 0.0181(17) -0.0241(19) 0.0061(16)
C12 0.070(2) 0.067(2) 0.139(4) 0.025(2) -0.046(2) -0.0043(18)
C13 0.071(2) 0.0518(19) 0.127(3) 0.023(2) -0.032(2) -0.0065(17)
C14 0.078(3) 0.063(2) 0.129(4) 0.035(3) -0.054(3) -0.008(2)
C15 0.079(3) 0.099(3) 0.140(4) 0.049(3) -0.020(3) -0.005(2)
C16 0.100(3) 0.123(4) 0.159(5) 0.071(3) -0.041(3) -0.029(3)
C17 0.121(4) 0.132(5) 0.171(6) 0.087(4) -0.070(4) -0.061(4)
C18 0.106(4) 0.081(3) 0.187(6) 0.061(4) -0.080(4) -0.023(3)
C19 0.090(3) 0.054(2) 0.147(4) 0.023(3) -0.065(3) -0.011(2)
C20 0.090(3) 0.050(2) 0.146(4) -0.001(3) -0.066(3) 0.010(2)
C21 0.133(5) 0.079(3) 0.192(6) -0.024(4) -0.078(4) 0.037(3)
C22 0.141(5) 0.110(4) 0.193(7) -0.056(5) -0.061(5) 0.056(4)
C23 0.124(4) 0.121(4) 0.138(4) -0.055(3) -0.034(3) 0.034(3)
C24 0.102(3) 0.084(3) 0.116(4) -0.022(3) -0.041(3) 0.019(2)
C25 0.083(3) 0.057(2) 0.116(4) -0.012(2) -0.043(3) 0.010(2)

loop_
_atom_type_symbol
_atom_type_description
_atom_type_scat_dispersion_real
_atom_type_scat_dispersion_imag
_atom_type_scat_source
C C 0.0033 0.0016 'International Tables Vol C Tables 4.2.6.8 and 6.1.1.4'
H H 0.0000 0.0000 'International Tables Vol C Tables 4.2.6.8 and 6.1.1.4'
N N 0.0061 0.0033 'International Tables Vol C Tables 4.2.6.8 and 6.1.1.4'

loop_
_geom_angle_atom_site_label_1
_geom_angle_atom_site_label_2
_geom_angle_atom_site_label_3
_geom_angle
_geom_angle_site_symmetry_3
C25 N1 C14 109.8(3) .
C25 N1 C11 124.2(3) .
C14 N1 C11 125.7(3) .
C2 C1 C7 120.6(3) 3_575
C1 C2 C3 121.8(3) .
C4 C3 C2 122.2(3) .
C4 C3 C5 120.1(2) 3_575
C2 C3 C5 117.7(3) 3_575
C3 C4 C5 119.7(2) .
C3 C4 C8 120.9(2) .
C5 C4 C8 119.2(3) .
C4 C5 C6 121.7(2) .
C4 C5 C3 120.2(2) 3_575
C6 C5 C3 118.1(3) 3_575
C7 C6 C5 122.1(3) .
C6 C7 C1 119.7(3) 3_575
C9 C8 C13 117.7(2) .
C9 C8 C4 118.8(2) .
C13 C8 C4 123.5(3) .
C8 C9 C10 121.7(3) .
C11 C10 C9 119.9(3) .
C10 C11 C12 119.9(3) .
C10 C11 N1 119.1(3) .
C12 C11 N1 120.9(3) .
C11 C12 C13 119.8(3) .
C8 C13 C12 121.0(3) .
C15 C14 C19 123.3(5) .
C15 C14 N1 129.3(3) .
C19 C14 N1 107.4(5) .
C14 C15 C16 117.9(4) .
C15 C16 C17 119.2(5) .
C18 C17 C16 122.5(5) .
C17 C18 C19 119.4(5) .
C14 C19 C18 117.7(5) .
C14 C19 C20 107.8(4) .
C18 C19 C20 134.4(4) .
C21 C20 C25 118.0(6) .
C21 C20 C19 134.1(5) .
C25 C20 C19 107.8(4) .
C22 C21 C20 119.1(5) .
C21 C22 C23 121.6(6) .
C24 C23 C22 120.9(6) .
C23 C24 C25 117.4(4) .
C24 C25 N1 129.9(4) .
C24 C25 C20 122.9(4) .
N1 C25 C20 107.2(4) .

loop_
_geom_bond_atom_site_label_1
_geom_bond_atom_site_label_2
_geom_bond_distance
_geom_bond_site_symmetry_2
N1 C25 1.404(5) .
N1 C14 1.412(5) .
N1 C11 1.439(4) .
C1 C2 1.354(4) .
C1 C7 1.407(4) 3_575
C2 C3 1.429(4) .
C3 C4 1.398(4) .
C3 C5 1.437(4) 3_575
C4 C5 1.407(4) .
C4 C8 1.494(4) .
C5 C6 1.422(4) .
C5 C3 1.437(4) 3_575
C6 C7 1.360(4) .
C7 C1 1.407(4) 3_575
C8 C9 1.377(4) .
C8 C13 1.376(4) .
C9 C10 1.380(4) .
C10 C11 1.362(4) .
C11 C12 1.369(4) .
C12 C13 1.392(4) .
C14 C15 1.362(5) .
C14 C19 1.402(5) .
C15 C16 1.394(5) .
C16 C17 1.407(7) .
C17 C18 1.336(7) .
C18 C19 1.409(6) .
C19 C20 1.444(6) .
C20 C21 1.394(7) .
C20 C25 1.410(5) .
C21 C22 1.375(8) .
C22 C23 1.388(7) .
C23 C24 1.378(5) .
C24 C25 1.377(5) .
